data_7125974
loop_
_publ_author_name
'Zhan, Shun-Ze'
'Li, Jing-Hong'
'Zhang, Guo-Hui'
'Li, Ming-De'
'Sun, Shanshan'
'Zheng, Ji'
'Ning, Guo-Hong'
'Li, Mian'
'Kuang, Dai-Bin'
'Wang, Xu-Dong'
'Li, Dan'

_publ_section_title
;
 Coordination disk-type nano-Saturn complexes.
;
_journal_issue 22
_journal_name_full 'Chemical communications (Cambridge, England)'
_journal_page_first 3325
_journal_page_last 3328
_journal_paper_doi 10.1039/d0cc00532k
_journal_volume 56
_journal_year 2020
_chemical_formula_moiety 'C40 H50 Cu10 N20, 2(C30)'
_chemical_formula_sum 'C100 H50 Cu10 N20'
_chemical_formula_weight 2167.10
_space_group_crystal_system monoclinic
_space_group_IT_number 12
_space_group_name_Hall '-C 2y'
_space_group_name_H-M_alt 'C 1 2/m 1'
_atom_sites_solution_hydrogens mixed
_audit_creation_method SHELXL-2018/3
_audit_update_record
;
2019-07-26 deposited with the CCDC.	2020-02-11 downloaded from the CCDC.
;
_cell_angle_alpha 90
_cell_angle_beta 91.966(2)
_cell_angle_gamma 90
_cell_formula_units_Z 2
_cell_length_a 10.4531(2)
_cell_length_b 30.8052(6)
_cell_length_c 12.2818(2)
_cell_measurement_reflns_used 11083
_cell_measurement_temperature 300(2)
_cell_measurement_theta_max 64.7410
_cell_measurement_theta_min 4.4730
_cell_volume 3952.53(13)
_computing_cell_refinement 'CrysAlisPro 1.171.39.28b (Rigaku OD, 2015)'
_computing_data_collection 'CrysAlisPro 1.171.39.28b (Rigaku OD, 2015)'
_computing_data_reduction 'CrysAlisPro 1.171.39.28b (Rigaku OD, 2015)'
_computing_structure_refinement 'SHELXL-2018/3 (Sheldrick, 2018)'
_computing_structure_solution 'SHELXT 2018/2 (Sheldrick, 2018)'
_diffrn_ambient_temperature 300(2)
_diffrn_measured_fraction_theta_full 0.978
_diffrn_measured_fraction_theta_max 0.978
_diffrn_measurement_device_type 'XtaLAB AFC12 (RINC): Kappa single'
_diffrn_measurement_method '\w scans'
_diffrn_radiation_type CuK\a
_diffrn_radiation_wavelength 1.54184
_diffrn_reflns_av_R_equivalents 0.0262
_diffrn_reflns_av_unetI/netI 0.0132
_diffrn_reflns_Laue_measured_fraction_full 0.978
_diffrn_reflns_Laue_measured_fraction_max 0.978
_diffrn_reflns_limit_h_max 12
_diffrn_reflns_limit_h_min -11
_diffrn_reflns_limit_k_max 36
_diffrn_reflns_limit_k_min -35
_diffrn_reflns_limit_l_max 14
_diffrn_reflns_limit_l_min -13
_diffrn_reflns_number 16424
_diffrn_reflns_point_group_measured_fraction_full 0.978
_diffrn_reflns_point_group_measured_fraction_max 0.978
_diffrn_reflns_theta_full 65.213
_diffrn_reflns_theta_max 65.213
_diffrn_reflns_theta_min 4.469
_diffrn_source 'fine-focus sealed X-ray tube'
_exptl_absorpt_coefficient_mu 3.399
_exptl_absorpt_correction_T_max 1.00000
_exptl_absorpt_correction_T_min 0.68410
_exptl_absorpt_correction_type multi-scan
_exptl_absorpt_process_details
;
CrysAlisPro 1.171.39.28b (Rigaku Oxford Diffraction, 2015)
Empirical absorption correction using spherical harmonics,
 implemented in SCALE3 ABSPACK scaling algorithm.
;
_exptl_crystal_colour BLACK
_exptl_crystal_density_diffrn 1.821
_exptl_crystal_description BLOCK
_exptl_crystal_F_000 2160
_exptl_crystal_size_max 0.2
_exptl_crystal_size_mid 0.1
_exptl_crystal_size_min 0.08
_refine_diff_density_max 0.211
_refine_diff_density_min -0.302
_refine_diff_density_rms 0.064
_refine_ls_extinction_method none
_refine_ls_goodness_of_fit_ref 1.088
_refine_ls_hydrogen_treatment constr
_refine_ls_matrix_type full
_refine_ls_number_parameters 433
_refine_ls_number_reflns 3379
_refine_ls_number_restraints 2358
_refine_ls_restrained_S_all 0.988
_refine_ls_R_factor_all 0.0308
_refine_ls_R_factor_gt 0.0287
_refine_ls_shift/su_max 0.001
_refine_ls_shift/su_mean 0.000
_refine_ls_structure_factor_coef Fsqd
_refine_ls_weighting_details 'w=1/[\s^2^(Fo^2^)+(0.0503P)^2^+1.6755P] where P=(Fo^2^+2Fc^2^)/3'
_refine_ls_weighting_scheme calc
_refine_ls_wR_factor_gt 0.0842
_refine_ls_wR_factor_ref 0.0856
_reflns_Friedel_coverage 0.000
_reflns_number_gt 3092
_reflns_number_total 3379
_reflns_threshold_expression 'I > 2\s(I)'
_cod_data_source_file d0cc00532k2.cif
_cod_data_source_block C60-Saturn-300K
_cod_depositor_comments 'Adding full bibliography for 7125968--7125975.cif.'
_cod_original_sg_symbol_H-M 'C 2/m'
_cod_database_code 7125974
_shelx_shelxl_version_number 2018/3
_shelx_space_group_comment
;
The symmetry employed for this shelxl refinement is uniquely defined
by the following loop, which should always be used as a source of
symmetry information in preference to the above space-group names.
They are only intended as comments.
;
_olex2_refinement_description
;
1. Fixed Uiso
 At 1.2 times of:
  All C(H) groups
 At 1.5 times of:
  All C(H,H,H) groups
2. Restrained distances
 C28-C25 \\sim C29-C24 \\sim C31-C30 \\sim C32-C23 \\sim C33-C12 \\sim C13-C22
\\sim C17-C15 \\sim C21-C26
 \\sim C20-C27 \\sim C34-C36 \\sim C14-C37 \\sim C40-C16 \\sim C18-C41 \\sim
C39-C38
 with sigma of 0.02
 C24-C25 \\sim C23-C24 \\sim C22-C26 \\sim C22-C23 \\sim C25-C26 \\sim C28-C27
\\sim C30-C29 \\sim C31-C35
 \\sim C32-C31 \\sim C33-C34 \\sim C33-C32 \\sim C12-C14 \\sim C13-C15 \\sim
C13-C12 \\sim C17-C18 \\sim C21-
 C17 \\sim C20-C19 \\sim C20-C21 \\sim C34-C35 \\sim C36-C37 \\sim C16-C15
\\sim C16-C14 \\sim C40-C41 ~
 C19-C18 \\sim C38-C37 \\sim C39-C40
 with sigma of 0.02
 C23-C25 \\sim C33-C35 \\sim C13-C16 \\sim C21-C18 \\sim C23-C26 \\sim C22-C25
\\sim C31-C33 \\sim C32-C35
 \\sim C12-C16 \\sim C13-C14 \\sim C21-C19 \\sim C20-C18 \\sim C41-C39 \\sim
C24-C22 \\sim C24-C26 \\sim C31-
 C34 \\sim C32-C34 \\sim C12-C15 \\sim C15-C14 \\sim C17-C19 \\sim C17-C20
\\sim C36-C38
 with sigma of 0.04
 C24-C32 \\sim C24-C28 \\sim C23-C13 \\sim C23-C33 \\sim C22-C15 \\sim C26-C17
\\sim C25-C27 \\sim C25-C21
 \\sim C29-C31 \\sim C30-C35 \\sim C33-C13 \\sim C12-C34 \\sim C15-C40 \\sim
C17-C41 \\sim C21-C27 \\sim C36-
 C14 \\sim C37-C16 \\sim C37-C39 \\sim C16-C39 \\sim C24-C30 \\sim C23-C31
\\sim C23-C29 \\sim C22-C21 ~
 C26-C13 \\sim C25-C29 \\sim C30-C32 \\sim C33-C36 \\sim C33-C14 \\sim C12-C37
\\sim C13-C17 \\sim C15-C18
 \\sim C15-C21 \\sim C17-C16 \\sim C27-C19 \\sim C35-C36 \\sim C34-C37 \\sim
C16-C41 \\sim C40-C18 \\sim C22-
 C32 \\sim C22-C12 \\sim C26-C20 \\sim C26-C28 \\sim C28-C20 \\sim C32-C12
\\sim C14-C40 \\sim C14-C38 ~
 C40-C38 \\sim C41-C19
 with sigma of 0.04
3. Restrained planarity
 C24, C25, C28, C29
 with sigma of 0.1
 C22, C23, C24, C25
 with sigma of 0.1
 C23, C24, C31, C32
 with sigma of 0.1
 C23, C30, C31, C32
 with sigma of 0.1
 C21, C25, C26, C28
 with sigma of 0.1
 C31, C33, C34, C35
 with sigma of 0.1
 C31, C32, C34, C35
 with sigma of 0.1
 C12, C13, C14, C16
 with sigma of 0.1
 C12, C13, C14, C15
 with sigma of 0.1
 C17, C18, C20, C21
 with sigma of 0.1
 C17, C18, C19, C21
 with sigma of 0.1
 C14, C37, C38, C39
 with sigma of 0.1
 C16, C38, C39, C40
 with sigma of 0.1
4. Rigid bond restraints
 C11
 with sigma for 1-2 distances of 0.01 and sigma for 1-3 distances of 0.01
5. Uiso/Uaniso restraints and constraints
C12 \\sim C13 \\sim C14 \\sim C15 \\sim C16 \\sim C17 \\sim C18 \\sim C19 \\sim
C20 \\sim C21 \\sim C22 \\sim C23 \\sim C24 \\sim C25 \\sim C26 \\sim C27 \\sim
C28 \\sim C29 \\sim C30 \\sim C31 \\sim C32 \\sim C33 \\sim C34 \\sim C35 \\sim
C36 \\sim C37 \\sim C38 \\sim C39 \\sim C40 \\sim C41: within 2A with sigma of
0.04 and sigma for terminal atoms of 0.08
6. Rigid body (RIGU) restrains
 C12, C13, C14, C15, C16, C17, C18, C19, C20, C21, C22, C23, C24, C25, C26,
 C27, C28, C29, C30, C31, C32, C33, C34, C35, C36, C37, C38, C39, C40, C41
 with sigma for 1-2 distances of 0.004 and sigma for 1-3 distances of 0.004
7. Others
 Fixed Sof: H11a(0.5) H11b(0.5) H11c(0.5) C12(0.5) C13(0.5) C14(0.5) C15(0.5)
 C16(0.5) C17(0.5) C18(0.5) C19(0.5) C20(0.5) C21(0.5) C22(0.5) C23(0.5)
 C24(0.5) C25(0.5) C26(0.5) C27(0.5) C28(0.5) C29(0.5) C30(0.5) C31(0.5)
 C32(0.5) C33(0.5) C34(0.5) C35(0.5) C36(0.5) C37(0.5) C38(0.5) C39(0.5)
 C40(0.5) C41(0.5)
8.a Riding coordinates:
 C11(H11a,H11b,H11c)
8.b Aromatic/amide H refined with riding coordinates:
 C1(H1), C2(H2), C5(H5), C6(H6), C9(H9)
8.c Idealised Me refined as rotating group:
 C4(H4a,H4b,H4c), C8(H8a,H8b,H8c)
;

loop_
_space_group_symop_operation_xyz
'x, y, z'
'-x, y, -z'
'x+1/2, y+1/2, z'
'-x+1/2, y+1/2, -z'
'-x, -y, -z'
'x, -y, z'
'-x+1/2, -y+1/2, -z'
'x+1/2, -y+1/2, z'

loop_
_atom_site_label
_atom_site_type_symbol
_atom_site_fract_x
_atom_site_fract_y
_atom_site_fract_z
_atom_site_U_iso_or_equiv
_atom_site_adp_type
_atom_site_occupancy
_atom_site_site_symmetry_order
_atom_site_calc_flag
_atom_site_refinement_flags_posn
_atom_site_refinement_flags_adp
_atom_site_refinement_flags_occupancy
_atom_site_disorder_assembly
_atom_site_disorder_group
Cu1 Cu 0.71500(5) 0.500000 0.95345(4) 0.06390(15) Uani 1 2 d S T P . .
Cu2 Cu 0.57103(3) 0.32212(2) 0.88448(3) 0.07210(14) Uani 1 1 d . . . . .
Cu3 Cu 0.19646(3) 0.21388(2) 0.66953(3) 0.07606(14) Uani 1 1 d . . . . .
N1 N 0.71683(17) 0.43982(6) 0.95425(13) 0.0590(4) Uani 1 1 d . . . . .
N2 N 0.66460(18) 0.37103(6) 0.92422(15) 0.0658(4) Uani 1 1 d . . . . .
N3 N 0.47659(19) 0.27375(6) 0.84268(15) 0.0671(5) Uani 1 1 d . . . . .
N4 N 0.33260(19) 0.23161(7) 0.75932(16) 0.0700(5) Uani 1 1 d . . . . .
N5 N 0.07304(17) 0.19652(6) 0.56766(15) 0.0664(4) Uani 1 1 d . . . . .
C1 C 0.8084(2) 0.41425(8) 1.00384(17) 0.0664(5) Uani 1 1 d . . . . .
H1 H 0.880365 0.424058 1.043156 0.080 Uiso 1 1 calc R . . . .
C2 C 0.7768(2) 0.37254(8) 0.98610(19) 0.0725(6) Uani 1 1 d . . . . .
H2 H 0.823115 0.348595 1.011450 0.087 Uiso 1 1 calc R . . . .
C3 C 0.6327(2) 0.41249(7) 0.90658(16) 0.0583(5) Uani 1 1 d . . . . .
C4 C 0.5175(2) 0.42615(9) 0.8399(2) 0.0733(6) Uani 1 1 d . . . . .
H4A H 0.500402 0.456304 0.852798 0.110 Uiso 1 1 calc GR . . . .
H4B H 0.445069 0.409130 0.859991 0.110 Uiso 1 1 calc GR . . . .
H4C H 0.532922 0.421805 0.764081 0.110 Uiso 1 1 calc GR . . . .
C5 C 0.5101(3) 0.23143(8) 0.8615(2) 0.0744(6) Uani 1 1 d . . . . .
H5 H 0.581299 0.221999 0.902298 0.089 Uiso 1 1 calc R . . . .
C6 C 0.4225(3) 0.20572(8) 0.8109(2) 0.0772(6) Uani 1 1 d . . . . .
H6 H 0.422974 0.175527 0.810963 0.093 Uiso 1 1 calc R . . . .
C7 C 0.3693(2) 0.27234(8) 0.77993(18) 0.0654(5) Uani 1 1 d . . . . .
C8 C 0.3023(3) 0.31139(9) 0.7359(2) 0.0835(7) Uani 1 1 d . . . . .
H8A H 0.322406 0.335902 0.781646 0.125 Uiso 1 1 calc GR . . . .
H8B H 0.211559 0.306477 0.734191 0.125 Uiso 1 1 calc GR . . . .
H8C H 0.329616 0.317057 0.663448 0.125 Uiso 1 1 calc GR . . . .
C9 C 0.0438(2) 0.15418(7) 0.5412(2) 0.0709(6) Uani 1 1 d . . . . .
H9 H 0.078931 0.129664 0.574770 0.085 Uiso 1 1 calc R . . . .
C10 C 0.000000 0.22054(10) 0.500000 0.0640(7) Uani 1 2 d S T P . .
C11 C 0.000000 0.26921(12) 0.500000 0.0906(11) Uani 1 2 d S TU P . .
H11A H 0.085650 0.279582 0.517050 0.136 Uiso 0.5 1 d R . . . .
H11B H -0.061530 0.281242 0.537320 0.136 Uiso 0.5 1 d R . . . .
H11C H -0.013170 0.277972 0.418190 0.136 Uiso 0.5 1 d R . . . .
C12 C 0.1829(7) 0.4377(2) 0.6892(6) 0.0801(16) Uani 0.5 1 d D U . A -1
C13 C 0.0565(8) 0.4205(4) 0.7036(13) 0.076(3) Uani 0.5 1 d D U . A -1
C14 C 0.2320(13) 0.4221(4) 0.5860(8) 0.084(3) Uani 0.5 1 d D U . A -1
C15 C 0.0259(10) 0.3936(6) 0.6084(11) 0.078(3) Uani 0.5 1 d D U . A -1
C16 C 0.1344(12) 0.3942(5) 0.5363(9) 0.077(3) Uani 0.5 1 d D U . A -1
C17 C -0.0978(12) 0.3947(4) 0.5687(10) 0.092(3) Uani 0.5 1 d D U . A -1
C18 C -0.1216(14) 0.3960(5) 0.4520(11) 0.099(4) Uani 0.5 1 d D U . A -1
C19 C -0.2346(13) 0.4222(4) 0.4324(10) 0.097(3) Uani 0.5 1 d D U . A -1
C20 C -0.2796(8) 0.4396(3) 0.5351(8) 0.105(2) Uani 0.5 1 d D U . A -1
C21 C -0.1942(11) 0.4207(4) 0.6200(9) 0.091(3) Uani 0.5 1 d D U . A -1
C22 C -0.0322(7) 0.4458(3) 0.7524(7) 0.0798(19) Uani 0.5 1 d D U . A -1
C23 C 0.0041(7) 0.48974(19) 0.7857(3) 0.0903(19) Uani 0.5 1 d D U . A -1
C24 C -0.1054(7) 0.51771(18) 0.7644(4) 0.0998(18) Uani 0.5 1 d D U . A -1
C25 C -0.2096(6) 0.4916(3) 0.7160(4) 0.096(2) Uani 0.5 1 d D U . A -1
C26 C -0.1623(6) 0.4469(2) 0.7073(6) 0.0861(19) Uani 0.5 1 d D U . A -1
C27 C -0.3254(5) 0.4798(2) 0.5432(7) 0.1003(19) Uani 0.5 1 d D U . A -1
C28 C -0.2902(5) 0.5070(4) 0.6353(6) 0.109(3) Uani 0.5 1 d D U . A -1
C29 C -0.0891(10) 0.5595(3) 0.7285(7) 0.092(3) Uani 0.5 1 d D U . A -1
C30 C 0.0371(11) 0.5760(4) 0.7117(14) 0.099(3) Uani 0.5 1 d D U . A -1
C31 C 0.1402(8) 0.5501(2) 0.7314(5) 0.099(2) Uani 0.5 1 d D U . A -1
C32 C 0.1241(6) 0.5062(3) 0.7699(4) 0.0966(18) Uani 0.5 1 d D U . A -1
C33 C 0.2163(6) 0.47901(19) 0.7199(5) 0.0909(15) Uani 0.5 1 d D U . A -1
C34 C 0.2942(5) 0.5065(3) 0.6486(6) 0.100(2) Uani 0.5 1 d D U . A -1
C35 C 0.2446(7) 0.5506(2) 0.6586(6) 0.100(2) Uani 0.5 1 d D U . A -1
C36 C 0.3327(5) 0.4918(3) 0.5529(6) 0.110(2) Uani 0.5 1 d D U . A -1
C37 C 0.3020(7) 0.4487(3) 0.5208(6) 0.100(2) Uani 0.5 1 d D U . A -1
C38 C 0.2747(8) 0.4498(3) 0.4024(7) 0.105(2) Uani 0.5 1 d D U . A -1
C39 C 0.1801(12) 0.4242(4) 0.3569(9) 0.094(3) Uani 0.5 1 d D U . A -1
C40 C 0.1110(12) 0.3958(5) 0.4255(9) 0.083(3) Uani 0.5 1 d D U . A -1
C41 C -0.0216(13) 0.3960(6) 0.3832(11) 0.093(4) Uani 0.5 1 d D U . A -1

loop_
_atom_site_aniso_label
_atom_site_aniso_U_11
_atom_site_aniso_U_22
_atom_site_aniso_U_33
_atom_site_aniso_U_23
_atom_site_aniso_U_13
_atom_site_aniso_U_12
Cu1 0.0742(3) 0.0563(3) 0.0618(3) 0.000 0.0116(2) 0.000
Cu2 0.0780(2) 0.0612(2) 0.0766(2) -0.00202(15) -0.00386(18) -0.00569(15)
Cu3 0.0682(2) 0.0795(3) 0.0804(3) -0.00832(17) 0.00212(18) -0.00777(17)
N1 0.0657(10) 0.0588(10) 0.0530(9) -0.0001(7) 0.0088(8) -0.0001(8)
N2 0.0719(11) 0.0566(10) 0.0687(11) -0.0023(8) -0.0028(9) 0.0023(8)
N3 0.0726(12) 0.0638(11) 0.0649(10) 0.0013(8) 0.0023(9) -0.0058(9)
N4 0.0697(11) 0.0697(12) 0.0708(11) -0.0026(9) 0.0043(9) -0.0064(9)
N5 0.0623(10) 0.0621(11) 0.0749(11) -0.0037(9) 0.0048(9) 0.0007(9)
C1 0.0698(13) 0.0714(14) 0.0574(11) -0.0030(10) -0.0062(10) 0.0012(11)
C2 0.0797(15) 0.0664(14) 0.0706(14) -0.0012(11) -0.0107(11) 0.0141(12)
C3 0.0587(11) 0.0636(12) 0.0532(10) 0.0024(9) 0.0095(9) 0.0000(10)
C4 0.0642(13) 0.0790(15) 0.0767(15) 0.0085(12) 0.0006(11) 0.0042(12)
C5 0.0854(16) 0.0707(14) 0.0666(13) 0.0057(11) -0.0041(12) 0.0024(12)
C6 0.0944(18) 0.0618(13) 0.0756(15) 0.0004(11) 0.0046(13) -0.0076(13)
C7 0.0630(13) 0.0698(14) 0.0643(12) 0.0008(10) 0.0122(10) -0.0050(11)
C8 0.0743(16) 0.0756(16) 0.1006(19) 0.0071(14) 0.0019(14) 0.0047(13)
C9 0.0698(14) 0.0557(12) 0.0873(15) 0.0030(11) 0.0039(11) 0.0063(10)
C10 0.0618(17) 0.0557(17) 0.0752(19) 0.000 0.0145(15) 0.000
C11 0.112(3) 0.0559(19) 0.105(3) 0.000 0.018(2) 0.000
C12 0.075(4) 0.087(4) 0.077(4) 0.025(3) -0.023(3) 0.017(3)
C13 0.093(4) 0.066(5) 0.067(6) 0.027(4) -0.006(4) 0.014(3)
C14 0.072(6) 0.080(7) 0.098(5) 0.015(4) -0.015(4) 0.025(5)
C15 0.101(5) 0.044(6) 0.089(6) 0.016(5) 0.015(4) 0.009(5)
C16 0.105(5) 0.055(6) 0.074(4) 0.001(4) 0.010(4) 0.033(4)
C17 0.114(6) 0.045(6) 0.115(7) 0.023(5) -0.005(5) -0.017(5)
C18 0.129(8) 0.050(6) 0.118(7) -0.012(6) -0.015(5) -0.033(5)
C19 0.086(7) 0.071(7) 0.133(6) 0.001(5) -0.026(5) -0.047(5)
C20 0.064(4) 0.111(5) 0.140(7) 0.021(5) -0.004(5) -0.038(3)
C21 0.078(4) 0.076(6) 0.120(6) 0.028(4) 0.017(4) -0.025(4)
C22 0.110(5) 0.088(4) 0.041(4) 0.022(3) 0.006(3) 0.015(4)
C23 0.138(4) 0.100(6) 0.0327(17) 0.008(2) 0.002(2) 0.012(3)
C24 0.159(5) 0.095(3) 0.047(3) 0.000(2) 0.041(3) 0.035(3)
C25 0.099(3) 0.116(6) 0.076(3) 0.026(3) 0.056(2) 0.019(3)
C26 0.079(4) 0.104(4) 0.078(4) 0.043(3) 0.031(3) -0.002(3)
C27 0.039(2) 0.130(5) 0.132(5) 0.034(4) 0.013(3) -0.009(3)
C28 0.076(3) 0.136(9) 0.121(4) 0.028(5) 0.053(3) 0.035(5)
C29 0.150(8) 0.082(4) 0.044(4) -0.022(3) 0.013(6) 0.025(5)
C30 0.153(7) 0.083(7) 0.060(6) -0.033(5) -0.005(7) 0.007(5)
C31 0.140(6) 0.089(4) 0.065(4) -0.027(3) -0.041(3) -0.011(4)
C32 0.139(4) 0.102(5) 0.046(2) -0.010(3) -0.034(2) 0.001(4)
C33 0.100(4) 0.096(3) 0.073(3) 0.004(3) -0.050(3) 0.010(3)
C34 0.065(3) 0.112(6) 0.121(4) 0.008(4) -0.049(2) -0.013(4)
C35 0.084(5) 0.106(5) 0.106(5) -0.006(4) -0.048(3) -0.032(3)
C36 0.043(2) 0.134(7) 0.150(5) 0.021(5) -0.017(3) 0.011(4)
C37 0.053(3) 0.113(5) 0.133(5) 0.032(4) 0.002(4) 0.037(3)
C38 0.080(4) 0.107(5) 0.131(5) 0.014(4) 0.053(4) 0.049(4)
C39 0.131(7) 0.074(5) 0.080(5) 0.004(4) 0.052(4) 0.043(5)
C40 0.123(6) 0.059(7) 0.068(4) -0.005(4) 0.017(4) 0.036(5)
C41 0.146(7) 0.050(8) 0.082(6) -0.029(5) -0.015(5) 0.003(6)

loop_
_atom_type_symbol
_atom_type_description
_atom_type_scat_dispersion_real
_atom_type_scat_dispersion_imag
_atom_type_scat_source
C C 0.0181 0.0091 'International Tables Vol C Tables 4.2.6.8 and 6.1.1.4'
H H 0.0000 0.0000 'International Tables Vol C Tables 4.2.6.8 and 6.1.1.4'
Cu Cu -1.9646 0.5888 'International Tables Vol C Tables 4.2.6.8 and 6.1.1.4'
N N 0.0311 0.0180 'International Tables Vol C Tables 4.2.6.8 and 6.1.1.4'

loop_
_geom_angle_atom_site_label_1
_geom_angle_atom_site_label_2
_geom_angle_atom_site_label_3
_geom_angle
_geom_angle_site_symmetry_1
_geom_angle_site_symmetry_3
N1 Cu1 N1 178.69(12) . 6_565
N3 Cu2 N2 179.04(8) . .
N5 Cu3 N4 173.72(9) . .
C1 N1 Cu1 125.85(16) . .
C3 N1 Cu1 128.36(15) . .
C3 N1 C1 105.78(19) . .
C2 N2 Cu2 127.24(16) . .
C3 N2 Cu2 127.46(16) . .
C3 N2 C2 105.10(18) . .
C5 N3 Cu2 126.16(17) . .
C7 N3 Cu2 127.89(16) . .
C7 N3 C5 105.7(2) . .
C6 N4 Cu3 127.17(17) . .
C7 N4 Cu3 126.88(17) . .
C7 N4 C6 105.8(2) . .
C9 N5 Cu3 125.41(17) . .
C10 N5 Cu3 129.32(17) . .
C10 N5 C9 105.1(2) . .
C2 C1 N1 108.3(2) . .
C1 C2 N2 108.8(2) . .
N1 C3 C4 124.6(2) . .
N2 C3 N1 111.98(19) . .
N2 C3 C4 123.4(2) . .
C6 C5 N3 108.5(2) . .
C5 C6 N4 108.4(2) . .
N3 C7 C8 123.9(2) . .
N4 C7 N3 111.7(2) . .
N4 C7 C8 124.4(2) . .
C9 C9 N5 108.58(13) 2_556 .
N5 C10 N5 112.6(3) . 2_556
N5 C10 C11 123.72(14) . .
N5 C10 C11 123.72(14) 2_556 .
C13 C12 C14 109.6(8) . .
C33 C12 C13 122.3(7) . .
C33 C12 C14 116.7(7) . .
C12 C13 C15 106.7(9) . .
C22 C13 C12 118.9(8) . .
C22 C13 C15 122.9(9) . .
C16 C14 C12 107.2(8) . .
C37 C14 C12 121.2(9) . .
C37 C14 C16 119.2(9) . .
C13 C15 C16 108.9(9) . .
C17 C15 C13 116.7(10) . .
C17 C15 C16 121.8(9) . .
C14 C16 C15 107.5(9) . .
C40 C16 C14 119.6(9) . .
C40 C16 C15 118.9(9) . .
C15 C17 C18 118.9(9) . .
C15 C17 C21 121.5(10) . .
C18 C17 C21 108.6(8) . .
C19 C18 C17 106.9(9) . .
C41 C18 C17 120.3(9) . .
C41 C18 C19 122.4(11) . .
C18 C19 C20 110.2(10) . .
C19 C20 C21 105.2(8) . .
C27 C20 C19 122.0(9) . .
C27 C20 C21 121.7(9) . .
C17 C21 C20 108.9(8) . .
C26 C21 C17 120.7(9) . .
C26 C21 C20 116.6(9) . .
C13 C22 C23 118.6(8) . .
C13 C22 C26 119.1(8) . .
C26 C22 C23 108.5(6) . .
C24 C23 C22 107.7(5) . .
C32 C23 C22 122.2(6) . .
C32 C23 C24 118.4(6) . .
C23 C24 C25 108.6(5) . .
C29 C24 C23 120.6(7) . .
C29 C24 C25 118.9(7) . .
C24 C25 C26 107.3(5) . .
C28 C25 C24 122.4(7) . .
C28 C25 C26 118.4(7) . .
C21 C26 C22 118.9(7) . .
C21 C26 C25 122.3(7) . .
C22 C26 C25 107.9(6) . .
C20 C27 C28 121.0(8) . .
C25 C28 C27 120.0(9) . .
C24 C29 C30 120.2(9) . .
C31 C30 C29 119.6(10) . .
C30 C31 C32 120.6(8) . .
C30 C31 C35 119.9(8) . .
C35 C31 C32 108.4(6) . .
C23 C32 C31 120.6(6) . .
C23 C32 C33 118.4(7) . .
C33 C32 C31 108.7(6) . .
C12 C33 C32 119.6(7) . .
C12 C33 C34 120.5(7) . .
C32 C33 C34 108.1(6) . .
C35 C34 C33 106.1(6) . .
C36 C34 C33 121.1(8) . .
C36 C34 C35 120.5(8) . .
C31 C35 C34 108.7(6) . .
C34 C36 C37 119.3(8) . .
C14 C37 C36 121.1(8) . .
C14 C37 C38 119.9(8) . .
C36 C37 C38 106.8(7) . .
C39 C38 C37 120.2(8) . .
C38 C39 C40 119.0(9) . .
C16 C40 C39 121.9(10) . .
C16 C40 C41 119.1(8) . .
C39 C40 C41 106.3(10) . .
C18 C41 C40 121.0(9) . .

loop_
_geom_bond_atom_site_label_1
_geom_bond_atom_site_label_2
_geom_bond_distance
_geom_bond_site_symmetry_2
Cu1 N1 1.8538(18) .
Cu1 N1 1.8539(18) 6_565
Cu2 N2 1.8525(19) .
Cu2 N3 1.8503(19) .
Cu3 N4 1.852(2) .
Cu3 N5 1.8453(19) .
N1 C1 1.367(3) .
N1 C3 1.338(3) .
N2 C2 1.376(3) .
N2 C3 1.336(3) .
N3 C5 1.368(3) .
N3 C7 1.340(3) .
N4 C6 1.371(3) .
N4 C7 1.334(3) .
N5 C9 1.376(3) .
N5 C10 1.333(3) .
C1 C2 1.343(3) .
C3 C4 1.494(3) .
C5 C6 1.346(4) .
C7 C8 1.484(4) .
C9 C9 1.341(5) 2_556
C10 C11 1.499(5) .
C12 C13 1.441(10) .
C12 C14 1.465(11) .
C12 C33 1.368(9) .
C13 C15 1.460(12) .
C13 C22 1.365(9) .
C14 C16 1.453(10) .
C14 C37 1.374(10) .
C15 C16 1.464(10) .
C15 C17 1.367(11) .
C16 C40 1.374(10) .
C17 C18 1.446(11) .
C17 C21 1.448(10) .
C18 C19 1.445(11) .
C18 C41 1.366(11) .
C19 C20 1.462(11) .
C20 C21 1.469(10) .
C20 C27 1.332(10) .
C21 C26 1.373(10) .
C22 C23 1.459(9) .
C22 C26 1.452(8) .
C23 C24 1.449(7) .
C23 C32 1.374(8) .
C24 C25 1.464(8) .
C24 C29 1.374(9) .
C25 C26 1.468(9) .
C25 C28 1.364(8) .
C27 C28 1.447(10) .
C29 C30 1.435(11) .
C30 C31 1.357(11) .
C31 C32 1.443(10) .
C31 C35 1.434(9) .
C32 C33 1.431(8) .
C33 C34 1.481(8) .
C34 C35 1.463(11) .
C34 C36 1.334(8) .
C36 C37 1.418(11) .
C37 C38 1.473(9) .
C38 C39 1.368(11) .
C39 C40 1.429(10) .
C40 C41 1.463(11) .
